data_7210360
loop_
_publ_author_name
'Zhang, Guoqi'

_publ_section_title
;
 Polymorphism in unusual one-dimensional coordination polymers based on
 cadmium(ii) and 2-mercaptopyridine N-oxide
;
_journal_issue 33
_journal_name_full CrystEngComm
_journal_page_first 6453
_journal_paper_doi 10.1039/c3ce40808f
_journal_volume 15
_journal_year 2013
_chemical_formula_sum 'C10 H8 Cd N2 O2 S2'
_chemical_formula_weight 364.70
_chemical_name_systematic
; 
 ? 
;
_space_group_IT_number 14
_symmetry_cell_setting monoclinic
_symmetry_space_group_name_Hall '-P 2yn'
_symmetry_space_group_name_H-M 'P 1 21/n 1'
_atom_sites_solution_hydrogens geom
_atom_sites_solution_primary direct
_atom_sites_solution_secondary difmap
_audit_creation_method SHELXL-97
_cell_angle_alpha 90.00
_cell_angle_beta 93.49(3)
_cell_angle_gamma 90.00
_cell_formula_units_Z 2
_cell_length_a 3.8452(8)
_cell_length_b 18.753(4)
_cell_length_c 8.0557(16)
_cell_measurement_reflns_used 4778
_cell_measurement_temperature 293(2)
_cell_measurement_theta_max 27.48
_cell_measurement_theta_min 2.17
_cell_volume 579.8(2)
_computing_cell_refinement 'Rapid Auto(Rigaku 2001)'
_computing_data_collection 'Rapid Auto(Rigaku 2001)'
_computing_data_reduction 'Rapid Auto(Rigaku 2001)'
_computing_structure_refinement 'SHELXL-97 (Sheldrick, 1997)'
_computing_structure_solution 'SHELXS-97 (Sheldrick, 1990)'
_diffrn_ambient_temperature 293(2)
_diffrn_measured_fraction_theta_full 0.970
_diffrn_measured_fraction_theta_max 0.970
_diffrn_measurement_device_type 'Rigaku raxis Rapid IP'
_diffrn_measurement_method '\w oscillation'
_diffrn_radiation_monochromator graphite
_diffrn_radiation_source 'Rotating Anode'
_diffrn_radiation_type MoK\a
_diffrn_radiation_wavelength 0.71073
_diffrn_reflns_av_R_equivalents 0.0485
_diffrn_reflns_av_sigmaI/netI 0.0360
_diffrn_reflns_limit_h_max 4
_diffrn_reflns_limit_h_min -4
_diffrn_reflns_limit_k_max 24
_diffrn_reflns_limit_k_min -23
_diffrn_reflns_limit_l_max 10
_diffrn_reflns_limit_l_min -10
_diffrn_reflns_number 4778
_diffrn_reflns_theta_full 27.48
_diffrn_reflns_theta_max 27.48
_diffrn_reflns_theta_min 2.17
_exptl_absorpt_coefficient_mu 2.231
_exptl_absorpt_correction_T_max 0.9320
_exptl_absorpt_correction_T_min 0.3198
_exptl_absorpt_correction_type empirical
_exptl_absorpt_process_details abscor
_exptl_crystal_colour colorless
_exptl_crystal_density_diffrn 2.089
_exptl_crystal_density_method 'not measured'
_exptl_crystal_description 'thin platelet'
_exptl_crystal_F_000 356
_exptl_crystal_size_max 0.66
_exptl_crystal_size_mid 0.21
_exptl_crystal_size_min 0.03
_refine_diff_density_max 0.359
_refine_diff_density_min -0.525
_refine_diff_density_rms 0.126
_refine_ls_extinction_method none
_refine_ls_goodness_of_fit_ref 1.026
_refine_ls_hydrogen_treatment mixed
_refine_ls_matrix_type full
_refine_ls_number_parameters 79
_refine_ls_number_reflns 1276
_refine_ls_number_restraints 0
_refine_ls_restrained_S_all 1.026
_refine_ls_R_factor_all 0.0347
_refine_ls_R_factor_gt 0.0307
_refine_ls_shift/su_max 0.000
_refine_ls_shift/su_mean 0.000
_refine_ls_structure_factor_coef Fsqd
_refine_ls_weighting_details 'calc w=1/[\s^2^(Fo^2^)+(0.0517P)^2^+0.1286P] where P=(Fo^2^+2Fc^2^)/3'
_refine_ls_weighting_scheme calc
_refine_ls_wR_factor_gt 0.0820
_refine_ls_wR_factor_ref 0.0844
_reflns_number_gt 1139
_reflns_number_total 1276
_reflns_threshold_expression >2sigma(I)
_cod_data_source_file c3ce40808f.txt
_cod_data_source_block a
_cod_depositor_comments
;
The following automatic conversions were performed:

'_symmetry_cell_setting' value 'Monoclinic' changed to 'monoclinic'
according to /home/saulius/struct/CIF-dictionaries/cif_core.dic
dictionary named 'cif_core.dic' version 2.4.2 from 2011-04-26.

Automatic conversion script
Id: cif_fix_values 1891 2012-01-12 08:04:46Z andrius 
;
_cod_original_sg_symbol_H-M P2(1)/n
_cod_database_code 7210360

loop_
_symmetry_equiv_pos_as_xyz
'x, y, z'
'-x+1/2, y+1/2, -z+1/2'
'-x, -y, -z'
'x-1/2, -y-1/2, z-1/2'

loop_
_atom_site_label
_atom_site_type_symbol
_atom_site_fract_x
_atom_site_fract_y
_atom_site_fract_z
_atom_site_U_iso_or_equiv
_atom_site_adp_type
_atom_site_occupancy
_atom_site_symmetry_multiplicity
_atom_site_calc_flag
_atom_site_refinement_flags
Cd1 Cd 0.0000 0.5000 0.5000 0.03518(14) Uani 1 2 d S
S1 S 0.44849(18) 0.60177(4) 0.50264(7) 0.03374(18) Uani 1 1 d .
O1 O 0.1673(7) 0.51307(11) 0.7743(3) 0.0415(5) Uani 1 1 d .
N1 N 0.3058(5) 0.57520(11) 0.8218(2) 0.0292(4) Uani 1 1 d .
C1 C 0.3118(7) 0.58990(16) 0.9875(3) 0.0371(6) Uani 1 1 d .
H1A H 0.2239 0.5566 1.0596 0.045 Uiso 1 1 calc R
C2 C 0.4441(9) 0.65238(18) 1.0493(4) 0.0461(7) Uani 1 1 d .
H2A H 0.4501 0.6614 1.1629 0.055 Uiso 1 1 calc R
C3 C 0.5697(9) 0.70235(18) 0.9417(4) 0.0467(7) Uani 1 1 d .
H3A H 0.6535 0.7460 0.9815 0.056 Uiso 1 1 calc R
C4 C 0.5688(8) 0.68659(14) 0.7766(4) 0.0391(6) Uani 1 1 d .
H4A H 0.6563 0.7200 0.7047 0.047 Uiso 1 1 calc R
C5 C 0.4407(7) 0.62183(13) 0.7117(3) 0.0299(5) Uani 1 1 d .

loop_
_atom_site_aniso_label
_atom_site_aniso_U_11
_atom_site_aniso_U_22
_atom_site_aniso_U_33
_atom_site_aniso_U_23
_atom_site_aniso_U_13
_atom_site_aniso_U_12
Cd1 0.0366(2) 0.0408(2) 0.0278(2) -0.00439(9) -0.00031(13) -0.00722(10)
S1 0.0370(3) 0.0366(4) 0.0280(3) 0.0016(2) 0.0053(3) -0.0024(3)
O1 0.0603(15) 0.0320(10) 0.0314(11) 0.0001(8) -0.0030(10) -0.0128(9)
N1 0.0332(10) 0.0296(11) 0.0246(10) 0.0000(8) 0.0006(8) -0.0013(8)
C1 0.0465(14) 0.0396(14) 0.0251(12) 0.0027(10) 0.0012(10) 0.0005(11)
C2 0.0579(19) 0.0444(17) 0.0357(14) -0.0093(13) -0.0008(13) 0.0019(14)
C3 0.0532(17) 0.0380(16) 0.0481(17) -0.0104(14) -0.0038(13) -0.0080(13)
C4 0.0395(14) 0.0319(14) 0.0456(15) 0.0031(12) 0.0016(12) -0.0035(11)
C5 0.0293(11) 0.0323(13) 0.0280(12) 0.0018(10) 0.0008(9) 0.0016(9)

loop_
_atom_type_symbol
_atom_type_description
_atom_type_scat_dispersion_real
_atom_type_scat_dispersion_imag
_atom_type_scat_source
C C 0.0033 0.0016 'International Tables Vol C Tables 4.2.6.8 and 6.1.1.4'
H H 0.0000 0.0000 'International Tables Vol C Tables 4.2.6.8 and 6.1.1.4'
N N 0.0061 0.0033 'International Tables Vol C Tables 4.2.6.8 and 6.1.1.4'
O O 0.0106 0.0060 'International Tables Vol C Tables 4.2.6.8 and 6.1.1.4'
S S 0.1246 0.1234 'International Tables Vol C Tables 4.2.6.8 and 6.1.1.4'
Cd Cd -0.8075 1.2024 'International Tables Vol C Tables 4.2.6.8 and 6.1.1.4'

loop_
_geom_angle_atom_site_label_1
_geom_angle_atom_site_label_2
_geom_angle_atom_site_label_3
_geom_angle
_geom_angle_site_symmetry_1
_geom_angle_site_symmetry_3
O1 Cd1 O1 180.000(1) 3_566 .
O1 Cd1 S1 76.26(6) 3_566 3_566
O1 Cd1 S1 103.74(6) . 3_566
O1 Cd1 S1 103.74(6) 3_566 .
O1 Cd1 S1 76.26(6) . .
S1 Cd1 S1 180.0 3_566 .
O1 Cd1 S1 85.02(7) 3_566 1_455
O1 Cd1 S1 94.99(7) . 1_455
S1 Cd1 S1 89.89(3) 3_566 1_455
S1 Cd1 S1 90.11(3) . 1_455
O1 Cd1 S1 94.98(7) 3_566 3_666
O1 Cd1 S1 85.02(7) . 3_666
S1 Cd1 S1 90.11(3) 3_566 3_666
S1 Cd1 S1 89.89(3) . 3_666
S1 Cd1 S1 180.0 1_455 3_666
C5 S1 Cd1 96.79(9) . .
C5 S1 Cd1 102.11(9) . 1_655
Cd1 S1 Cd1 90.11(3) . 1_655
N1 O1 Cd1 117.30(16) . .
O1 N1 C1 116.3(2) . .
O1 N1 C5 122.3(2) . .
C1 N1 C5 121.4(2) . .
C2 C1 N1 121.1(3) . .
C1 C2 C3 119.4(3) . .
C4 C3 C2 119.0(3) . .
C3 C4 C5 122.2(3) . .
N1 C5 C4 116.8(2) . .
N1 C5 S1 121.46(19) . .
C4 C5 S1 121.8(2) . .

loop_
_geom_bond_atom_site_label_1
_geom_bond_atom_site_label_2
_geom_bond_distance
_geom_bond_site_symmetry_2
Cd1 O1 2.277(2) 3_566
Cd1 O1 2.277(2) .
Cd1 S1 2.5715(8) 3_566
Cd1 S1 2.5715(8) .
Cd1 S1 2.8541(9) 1_455
Cd1 S1 2.8541(9) 3_666
S1 C5 1.728(3) .
S1 Cd1 2.8541(9) 1_655
O1 N1 1.328(3) .
N1 C1 1.361(3) .
N1 C5 1.370(3) .
C1 C2 1.360(4) .
C2 C3 1.383(5) .
C3 C4 1.362(4) .
C4 C5 1.400(4) .
